data_4133546
loop_
_publ_author_name
'Verbraeken, Bart'
'Hullaert, Jan'
'van Guyse, Joachim'
'Van Hecke, Kristof'
'Winne, Johan'
'Hoogenboom, Richard'

_publ_section_title
;
 The Elusive Seven-Membered Cyclic Imino Ether Tetrahydrooxazepine.
;
_journal_issue 50
_journal_name_full 'Journal of the American Chemical Society'
_journal_page_first 17404
_journal_page_last 17408
_journal_paper_doi 10.1021/jacs.8b10918
_journal_volume 140
_journal_year 2018
_chemical_formula_moiety 'C11 H13 N O'
_chemical_formula_sum 'C11 H13 N O'
_chemical_formula_weight 175.22
_space_group_crystal_system monoclinic
_space_group_IT_number 14
_space_group_name_Hall '-P 2ybc'
_space_group_name_H-M_alt 'P 1 21/c 1'
_atom_sites_solution_hydrogens geom
_atom_sites_solution_primary direct
_audit_creation_date 2017-05-22
_audit_creation_method
;
Olex2 1.2
(compiled Mar 28 2017 19:26:29 for OlexSys, GUI svn.r5337)
;
_cell_angle_alpha 90
_cell_angle_beta 109.0793(17)
_cell_angle_gamma 90
_cell_formula_units_Z 4
_cell_length_a 11.49513(16)
_cell_length_b 7.96423(10)
_cell_length_c 10.68229(19)
_cell_measurement_reflns_used 19313
_cell_measurement_temperature 100.0(1)
_cell_measurement_theta_max 75.1870
_cell_measurement_theta_min 4.0400
_cell_volume 924.24(3)
_computing_cell_refinement 'CrysAlisPro 1.171.38.41 (Rigaku OD, 2015)'
_computing_data_collection 'CrysAlisPro 1.171.38.41 (Rigaku OD, 2015)'
_computing_data_reduction 'CrysAlisPro 1.171.38.41 (Rigaku OD, 2015)'
_computing_molecular_graphics 'Olex2 (Dolomanov et al., 2009)'
_computing_publication_material 'Olex2 (Dolomanov et al., 2009)'
_computing_structure_refinement 'ShelXL (Sheldrick, 2015)'
_computing_structure_solution 'ShelXS (Sheldrick, 2008)'
_diffrn_ambient_environment N~2~
_diffrn_ambient_temperature 100.0(1)
_diffrn_detector 'CCD plate'
_diffrn_detector_area_resol_mean 10.4839
_diffrn_detector_type Atlas
_diffrn_measured_fraction_theta_full 0.998
_diffrn_measured_fraction_theta_max 0.993
_diffrn_measurement_details
;
List of Runs (angles in degrees, time in seconds):

  # Type    Start    End  Width  t~exp~   \w     \q     \k     \f   Frames
--------------------------------------------------------------------------
  1  \w    -81.00  24.00   1.00    1.00    --  -41.80  96.00 -72.00  105
  2  \w     -2.00  81.00   1.00    1.00    --   41.80 -96.00 178.00   83
  3  \w    101.00 178.00   1.00    2.00    --  109.13  96.00 -72.00   77
  4  \w     27.00 110.00   1.00    2.00    --  109.13 -96.00 178.00   83
  5  \w    -96.00  -2.00   1.00    1.00    --  -41.80 125.00-150.00   94
  6  \w   -114.00 -14.00   1.00    1.00    --  -41.80 -57.00  90.00  100
  7  \w    -66.00  32.00   1.00    1.00    --  -41.80  38.00 150.00   98
  8  \w     23.00  98.00   1.00    1.00    --   41.80-125.00 120.00   75
  9  \w     81.00 178.00   1.00    2.00    --  109.13  30.00  90.00   97
 10  \w     36.00 135.00   1.00    2.00    --  109.13 -45.00  60.00   99
 11  \w     36.00 135.00   1.00    2.00    --  109.13 -45.00-150.00   99
 12  \w     36.00 121.00   1.00    2.00    --  109.13-125.00 120.00   85
 13  \w     36.00 121.00   1.00    2.00    --  109.13-125.00  30.00   85
 14  \w     26.00 109.00   1.00    2.00    --  109.13 -94.00 -90.00   83
 15  \w     33.00 137.00   1.00    2.00    --  109.13 -30.00 150.00  104
 16  \w     81.00 178.00   1.00    2.00    --  109.13  30.00  30.00   97
 17  \w     81.00 178.00   1.00    2.00    --  109.13  30.00-120.00   97
 18  \w   -114.00 -14.00   1.00    1.00    --  -41.80 -57.00 -30.00  100
 19  \w   -114.00 -14.00   1.00    1.00    --  -41.80 -57.00  30.00  100
 20  \w   -114.00 -14.00   1.00    1.00    --  -41.80 -57.00-150.00  100
 21  \w      9.00 118.00   1.00    1.00    --   41.80  77.00-180.00  109
 22  \w      9.00 118.00   1.00    1.00    --   41.80  77.00 -60.00  109
 23  \w     83.00 178.00   1.00    2.00    --  109.13  45.00 -60.00   95
 24  \w     80.00 178.00   1.00    2.00    --  109.13  61.00  30.00   98
 25  \w     77.00 178.00   1.00    2.00    --  109.13  77.00 150.00  101
 26  \w     77.00 178.00   1.00    2.00    --  109.13  77.00-120.00  101
 27  \w     77.00 178.00   1.00    2.00    --  109.13  77.00-180.00  101
 28  \w     80.00 178.00   1.00    2.00    --  109.13  61.00 -30.00   98
 29  \w     80.00 178.00   1.00    2.00    --  109.13  61.00  90.00   98
 30  \w     80.00 178.00   1.00    2.00    --  109.13  61.00 -60.00   98
 31  \w     77.00 178.00   1.00    2.00    --  109.13  77.00-150.00  101
 32  \w     80.00 178.00   1.00    2.00    --  109.13  61.00 120.00   98
 33  \w   -116.00 -17.00   1.00    1.00    --  -41.80 -38.00  90.00   99
 34  \w   -114.00 -14.00   1.00    1.00    --  -41.80 -57.00 -90.00  100
 35  \w     23.00  98.00   1.00    1.00    --   41.80-125.00  30.00   75
 36  \w      9.00 118.00   1.00    1.00    --   41.80  77.00 -90.00  109
 37  \w      9.00 118.00   1.00    1.00    --   41.80  77.00  60.00  109
 38  \w     80.00 178.00   1.00    2.00    --  109.13  61.00  60.00   98
 39  \w     80.00 178.00   1.00    2.00    --  109.13  61.00-120.00   98
 40  \w     80.00 178.00   1.00    2.00    --  109.13  61.00 150.00   98
 41  \w     77.00 178.00   1.00    2.00    --  109.13  77.00   0.00  101
 42  \w     80.00 178.00   1.00    2.00    --  109.13  61.00-180.00   98
 43  \w     77.00 178.00   1.00    2.00    --  109.13  77.00 120.00  101
 44  \w     77.00 178.00   1.00    2.00    --  109.13  77.00  60.00  101
 45  \w     77.00 178.00   1.00    2.00    --  109.13  77.00  90.00  101
 46  \w     80.00 178.00   1.00    2.00    --  109.13  61.00-150.00   98
 47  \w     80.00 178.00   1.00    2.00    --  109.13  61.00   0.00   98
 48  \w   -114.00 -14.00   1.00    1.00    --  -41.80 -57.00   0.00  100
 49  \w   -114.00 -14.00   1.00    1.00    --  -41.80 -57.00-180.00  100
 50  \w      9.00 118.00   1.00    1.00    --   41.80  77.00 120.00  109
 51  \w      9.00 118.00   1.00    1.00    --   41.80  77.00 -30.00  109
 52  \w    -46.00 130.00   1.00    1.00    --   41.80   0.00-180.00  176
 53  \w     77.00 178.00   1.00    2.00    --  109.13  77.00 -90.00  101
 54  \w     83.00 178.00   1.00    2.00    --  109.13  45.00 -90.00   95
 55  \w     80.00 178.00   1.00    2.00    --  109.13  61.00 -90.00   98
 56  \w     77.00 178.00   1.00    2.00    --  109.13  77.00  30.00  101
 57  \w     77.00 178.00   1.00    2.00    --  109.13  77.00 -30.00  101
 58  \w     26.00 109.00   1.00    2.00    --  109.13 -94.00  60.00   83
 59  \w     83.00 178.00   1.00    2.00    --  109.13  45.00-180.00   95
 60  \w     83.00 178.00   1.00    2.00    --  109.13  45.00 -30.00   95
 61  \w     83.00 178.00   1.00    2.00    --  109.13  45.00  90.00   95
 62  \w     77.00 178.00   1.00    2.00    --  109.13  77.00 -60.00  101
 63  \w    -46.00  21.00   1.00    1.00    --   41.80   0.00-150.00   67
;
_diffrn_measurement_device 'four-circle diffractometer'
_diffrn_measurement_device_type 'SuperNova, Dual, Cu at zero, Atlas'
_diffrn_measurement_method '\w scans'
_diffrn_orient_matrix_type 'CrysAlisPro convention (1999,Acta A55,543-557)'
_diffrn_orient_matrix_UB_11 -0.1062848000
_diffrn_orient_matrix_UB_12 -0.1103102000
_diffrn_orient_matrix_UB_13 -0.0859327000
_diffrn_orient_matrix_UB_21 0.0917391000
_diffrn_orient_matrix_UB_22 -0.1429979000
_diffrn_orient_matrix_UB_23 0.0053685000
_diffrn_orient_matrix_UB_31 -0.0202591000
_diffrn_orient_matrix_UB_32 -0.0691972000
_diffrn_orient_matrix_UB_33 0.1259564000
_diffrn_radiation_monochromator mirror
_diffrn_radiation_probe x-ray
_diffrn_radiation_type CuK\a
_diffrn_radiation_wavelength 1.54184
_diffrn_reflns_av_R_equivalents 0.0520
_diffrn_reflns_av_unetI/netI 0.0153
_diffrn_reflns_Laue_measured_fraction_full 0.998
_diffrn_reflns_Laue_measured_fraction_max 0.993
_diffrn_reflns_limit_h_max 14
_diffrn_reflns_limit_h_min -14
_diffrn_reflns_limit_k_max 9
_diffrn_reflns_limit_k_min -9
_diffrn_reflns_limit_l_max 13
_diffrn_reflns_limit_l_min -12
_diffrn_reflns_number 34112
_diffrn_reflns_point_group_measured_fraction_full 0.998
_diffrn_reflns_point_group_measured_fraction_max 0.993
_diffrn_reflns_theta_full 67.684
_diffrn_reflns_theta_max 75.406
_diffrn_reflns_theta_min 4.069
_diffrn_source 'micro-focus sealed X-ray tube'
_diffrn_source_type 'SuperNova (Cu) X-ray Source'
_exptl_absorpt_coefficient_mu 0.638
_exptl_absorpt_correction_T_max 0.952
_exptl_absorpt_correction_T_min 0.912
_exptl_absorpt_correction_type gaussian
_exptl_absorpt_process_details
;
CrysAlisPro 1.171.38.41 (Rigaku Oxford Diffraction, 2015)
Numerical absorption correction based on gaussian integration over
			a multifaceted crystal model
Empirical absorption correction using spherical harmonics,
 implemented in SCALE3 ABSPACK scaling algorithm.
;
_exptl_crystal_colour 'clear colourless'
_exptl_crystal_colour_lustre clear
_exptl_crystal_colour_primary colourless
_exptl_crystal_density_diffrn 1.259
_exptl_crystal_description block
_exptl_crystal_F_000 376
_exptl_crystal_size_max 0.178
_exptl_crystal_size_mid 0.168
_exptl_crystal_size_min 0.108
_refine_diff_density_max 0.192
_refine_diff_density_min -0.235
_refine_diff_density_rms 0.049
_refine_ls_extinction_method none
_refine_ls_goodness_of_fit_ref 1.063
_refine_ls_hydrogen_treatment constr
_refine_ls_matrix_type full
_refine_ls_number_parameters 118
_refine_ls_number_reflns 1900
_refine_ls_number_restraints 0
_refine_ls_restrained_S_all 1.063
_refine_ls_R_factor_all 0.0376
_refine_ls_R_factor_gt 0.0355
_refine_ls_shift/su_max 0.000
_refine_ls_shift/su_mean 0.000
_refine_ls_structure_factor_coef Fsqd
_refine_ls_weighting_details 'w=1/[\s^2^(Fo^2^)+(0.0511P)^2^+0.2566P] where P=(Fo^2^+2Fc^2^)/3'
_refine_ls_weighting_scheme calc
_refine_ls_wR_factor_gt 0.0928
_refine_ls_wR_factor_ref 0.0950
_reflns_Friedel_coverage 0.000
_reflns_number_gt 1779
_reflns_number_total 1900
_reflns_threshold_expression 'I > 2\s(I)'
_cod_data_source_file ja8b10918_si_002.cif
_cod_data_source_block rh078
_cod_database_code 4133546
_shelxl_version_number 2013-4
_chemical_oxdiff_formula 'C11 H13 N O'
_shelx_space_group_comment
;
The symmetry employed for this shelxl refinement is uniquely defined
by the following loop, which should always be used as a source of
symmetry information in preference to the above space-group names.
They are only intended as comments.
;
_reflns_odcompleteness_completeness 99.94
_reflns_odcompleteness_iscentric 1
_reflns_odcompleteness_theta 66.97
_olex2_refinement_description
;
1. Fixed Uiso
 At 1.2 times of:
  All C(H) groups, All C(H,H) groups
2.a Secondary CH2 refined with riding coordinates:
 C2(H2A,H2B), C3(H3A,H3B), C4(H4A,H4B), C5(H5A,H5B)
2.b Aromatic/amide H refined with riding coordinates:
 C7(H7), C8(H8), C9(H9), C10(H10), C11(H11)
;
_olex2_exptl_crystal_mounting_method 'mounted on a nylon loop'
_olex2_submission_special_instructions 'No special instructions were received'
_oxdiff_exptl_absorpt_empirical_details
;
Empirical correction (ABSPACK) includes:
- Absorption correction using spherical harmonics
- Frame scaling
;
_oxdiff_exptl_absorpt_empirical_full_max 1.493
_oxdiff_exptl_absorpt_empirical_full_min 0.744

loop_
_space_group_symop_operation_xyz
'x, y, z'
'-x, y+1/2, -z+1/2'
'-x, -y, -z'
'x, -y-1/2, z-1/2'

loop_
_atom_site_label
_atom_site_type_symbol
_atom_site_fract_x
_atom_site_fract_y
_atom_site_fract_z
_atom_site_U_iso_or_equiv
_atom_site_adp_type
_atom_site_occupancy
_atom_site_site_symmetry_order
_atom_site_calc_flag
_atom_site_refinement_flags_posn
O1 O 0.33990(6) 0.15701(8) 0.44161(7) 0.02033(19) Uani 1 1 d .
N1 N 0.12690(7) 0.10708(10) 0.37500(9) 0.0214(2) Uani 1 1 d .
C1 C 0.23607(8) 0.07227(12) 0.44518(9) 0.0179(2) Uani 1 1 d .
C2 C 0.10545(9) 0.24528(12) 0.27945(10) 0.0234(2) Uani 1 1 d .
H2A H 0.0171 0.2464 0.2257 0.028 Uiso 1 1 calc R
H2B H 0.1528 0.2228 0.2187 0.028 Uiso 1 1 calc R
C3 C 0.14051(9) 0.41870(13) 0.34013(10) 0.0231(2) Uani 1 1 d .
H3A H 0.1104 0.4308 0.4166 0.028 Uiso 1 1 calc R
H3B H 0.0987 0.5047 0.2738 0.028 Uiso 1 1 calc R
C4 C 0.27863(9) 0.45150(12) 0.38636(10) 0.0224(2) Uani 1 1 d .
H4A H 0.3081 0.4454 0.3091 0.027 Uiso 1 1 calc R
H4B H 0.2945 0.5666 0.4230 0.027 Uiso 1 1 calc R
C5 C 0.35067(9) 0.32841(12) 0.49010(10) 0.0213(2) Uani 1 1 d .
H5A H 0.4385 0.3614 0.5207 0.026 Uiso 1 1 calc R
H5B H 0.3209 0.3339 0.5672 0.026 Uiso 1 1 calc R
C6 C 0.26497(8) -0.07448(12) 0.53606(9) 0.0177(2) Uani 1 1 d .
C7 C 0.38695(9) -0.12367(12) 0.59822(10) 0.0195(2) Uani 1 1 d .
H7 H 0.4519 -0.0626 0.5828 0.023 Uiso 1 1 calc R
C8 C 0.41363(9) -0.26160(13) 0.68258(10) 0.0219(2) Uani 1 1 d .
H8 H 0.4967 -0.2956 0.7235 0.026 Uiso 1 1 calc R
C9 C 0.31928(10) -0.34973(13) 0.70717(10) 0.0232(2) Uani 1 1 d .
H9 H 0.3377 -0.4431 0.7657 0.028 Uiso 1 1 calc R
C10 C 0.19763(9) -0.30115(13) 0.64591(10) 0.0233(2) Uani 1 1 d .
H10 H 0.1331 -0.3615 0.6629 0.028 Uiso 1 1 calc R
C11 C 0.17000(9) -0.16520(12) 0.56012(10) 0.0204(2) Uani 1 1 d .
H11 H 0.0867 -0.1336 0.5177 0.024 Uiso 1 1 calc R

loop_
_atom_site_aniso_label
_atom_site_aniso_U_11
_atom_site_aniso_U_22
_atom_site_aniso_U_33
_atom_site_aniso_U_23
_atom_site_aniso_U_13
_atom_site_aniso_U_12
O1 0.0185(3) 0.0176(4) 0.0273(4) 0.0003(3) 0.0109(3) -0.0006(2)
N1 0.0207(4) 0.0200(4) 0.0225(4) 0.0011(3) 0.0056(3) -0.0004(3)
C1 0.0183(4) 0.0181(5) 0.0194(5) -0.0032(4) 0.0091(4) -0.0016(3)
C2 0.0213(5) 0.0241(5) 0.0224(5) 0.0035(4) 0.0040(4) -0.0002(4)
C3 0.0233(5) 0.0210(5) 0.0257(5) 0.0038(4) 0.0091(4) 0.0033(4)
C4 0.0249(5) 0.0187(5) 0.0245(5) 0.0017(4) 0.0092(4) -0.0006(4)
C5 0.0215(5) 0.0189(5) 0.0229(5) -0.0013(4) 0.0066(4) -0.0030(3)
C6 0.0199(5) 0.0173(5) 0.0171(5) -0.0029(4) 0.0077(4) 0.0000(3)
C7 0.0192(5) 0.0209(5) 0.0194(5) -0.0024(4) 0.0079(4) -0.0012(3)
C8 0.0221(5) 0.0238(5) 0.0196(5) -0.0008(4) 0.0066(4) 0.0036(4)
C9 0.0311(5) 0.0206(5) 0.0199(5) 0.0017(4) 0.0113(4) 0.0027(4)
C10 0.0264(5) 0.0226(5) 0.0247(5) -0.0009(4) 0.0138(4) -0.0026(4)
C11 0.0195(5) 0.0211(5) 0.0218(5) -0.0023(4) 0.0085(4) -0.0006(4)

loop_
_atom_type_symbol
_atom_type_description
_atom_type_scat_dispersion_real
_atom_type_scat_dispersion_imag
_atom_type_scat_source
C C 0.0181 0.0091 'International Tables Vol C Tables 4.2.6.8 and 6.1.1.4'
H H 0.0000 0.0000 'International Tables Vol C Tables 4.2.6.8 and 6.1.1.4'
N N 0.0311 0.0180 'International Tables Vol C Tables 4.2.6.8 and 6.1.1.4'
O O 0.0492 0.0322 'International Tables Vol C Tables 4.2.6.8 and 6.1.1.4'

loop_
_exptl_crystal_face_index_h
_exptl_crystal_face_index_k
_exptl_crystal_face_index_l
_exptl_crystal_face_perp_dist
-5 -2 6 0.0451
-4 0 -4 0.0609
7 2 -3 0.0783
-7 -1 2 0.0498
0 0 -7 0.0692
6 3 -1 0.0579
0 4 -4 0.0941
-5 4 2 0.0807
5 -4 -2 0.0873
3 -5 1 0.0814
6 0 2 0.0884
-4 -5 1 0.0337
4 2 3 0.0900

loop_
_geom_angle_atom_site_label_1
_geom_angle_atom_site_label_2
_geom_angle_atom_site_label_3
_geom_angle
C1 O1 C5 115.03(7)
C1 N1 C2 119.06(8)
O1 C1 C6 113.04(8)
N1 C1 O1 125.11(9)
N1 C1 C6 121.76(9)
N1 C2 C3 115.06(8)
C2 C3 C4 113.35(8)
C5 C4 C3 112.99(8)
O1 C5 C4 112.76(8)
C7 C6 C1 120.42(9)
C7 C6 C11 119.30(9)
C11 C6 C1 120.28(8)
C8 C7 C6 120.28(9)
C9 C8 C7 120.14(9)
C8 C9 C10 119.88(9)
C11 C10 C9 120.39(9)
C10 C11 C6 120.00(9)

loop_
_geom_bond_atom_site_label_1
_geom_bond_atom_site_label_2
_geom_bond_distance
O1 C1 1.3824(11)
O1 C5 1.4510(12)
N1 C1 1.2644(13)
N1 C2 1.4662(12)
C1 C6 1.4859(14)
C2 C3 1.5229(14)
C3 C4 1.5232(13)
C4 C5 1.5082(13)
C6 C7 1.3971(13)
C6 C11 1.4011(13)
C7 C8 1.3900(14)
C8 C9 1.3871(15)
C9 C10 1.3912(14)
C10 C11 1.3867(14)

loop_
_exptl_oxdiff_crystal_face_indexfrac_h
_exptl_oxdiff_crystal_face_indexfrac_k
_exptl_oxdiff_crystal_face_indexfrac_l
_exptl_oxdiff_crystal_face_x
_exptl_oxdiff_crystal_face_y
_exptl_oxdiff_crystal_face_z
-4.9904 -2.0014 5.9904 0.2364 -0.1395 0.9941
-4.0024 -0.0054 -3.9992 0.7696 -0.3879 -0.4223
6.9923 2.0046 -2.9915 -0.7072 0.3388 -0.6572
-6.9951 -1.0050 1.9940 0.6830 -0.4873 0.4624
-0.0056 -0.0036 -6.9957 0.6021 -0.0376 -0.8808
5.9922 3.0049 -0.9911 -0.8832 0.1147 -0.4542
-0.0109 3.9985 -3.9897 -0.0971 -0.5942 -0.7790
-5.0051 3.9973 2.0046 -0.0812 -1.0200 0.0773
5.0051 -3.9973 -2.0046 0.0812 1.0200 -0.0773
3.0098 -4.9976 0.9908 0.1462 0.9961 0.4096
6.0004 0.0061 2.0012 -0.8104 0.5603 0.1301
-3.9888 -5.0035 0.9880 0.8910 0.3549 0.5515
3.9977 2.0052 3.0037 -0.9042 0.0961 0.1586
